data_4029270
loop_
_publ_author_name
'Vu, Van Ha'
'Louafi, Fadila'
'Girard, Nicolas'
'Marion, Ronan'
'Roisnel, Thierry'
'Dorcet, Vincent'
'Hurvois, Jean-Pierre'

_publ_section_title
;
 Electrochemical Access to
 8-(1-Phenyl-ethyl)-1,4-dioxa-8-aza-spiro[4.5]decane-7-carbonitrile.
 Application to the Asymmetric Syntheses of (+)-Myrtine and Alkaloid
 (+)-241D.
;
_journal_issue 8
_journal_name_full 'The Journal of organic chemistry'
_journal_page_first 3358
_journal_page_last 3373
_journal_paper_doi 10.1021/jo500104c
_journal_volume 79
_journal_year 2014
_chemical_absolute_configuration ad
_chemical_compound_source 'synthesis as described'
_chemical_formula_moiety 'C17 H31 N1 O5'
_chemical_formula_sum 'C17 H31 N O5'
_chemical_formula_weight 329.43
_chemical_name_systematic
;
 ?
;
_space_group_IT_number 4
_symmetry_cell_setting monoclinic
_symmetry_Int_Tables_number 4
_symmetry_space_group_name_Hall 'P 2yb'
_symmetry_space_group_name_H-M 'P 1 21 1'
_atom_sites_solution_hydrogens geom
_atom_sites_solution_primary direct
_atom_sites_solution_secondary difmap
_audit_conform_dict_location ftp://ftp.iucr.org/pub/cif_core.dic
_audit_conform_dict_name cif_core.dic
_audit_conform_dict_version 2.3
_audit_creation_date 2013-02-14T15:00:42-00:00
_audit_creation_method 'WinGX routine CIF_UPDATE'
_cell_angle_alpha 90
_cell_angle_beta 93.134(2)
_cell_angle_gamma 90
_cell_formula_units_Z 2
_cell_length_a 5.7765(2)
_cell_length_b 10.9416(4)
_cell_length_c 14.4434(6)
_cell_measurement_reflns_used 3318
_cell_measurement_temperature 150(2)
_cell_measurement_theta_max 26.27
_cell_measurement_theta_min 2.34
_cell_measurement_wavelength 0.71073
_cell_volume 911.52(6)
_computing_cell_refinement 'Bruker APEX2 (Bruker, 2006)'
_computing_data_collection 'Bruker APEX2 (Bruker, 2006)'
_computing_data_reduction 'Bruker APEX2 (Bruker, 2006)'
_computing_molecular_graphics 'Ortep-3 for Windows (Farrugia, 1997)'
_computing_publication_material
;
           WinGX publication routines (Farrugia, 2012),
           CRYSCAL (T. Roisnel, local program)
;
_computing_structure_refinement 'SHELXL-97 (Sheldrick, 1997)'
_computing_structure_solution 'SIR97 (Altomare et al., 1999)'
_diffrn_ambient_temperature 150(2)
_diffrn_detector 'CCD plate'
_diffrn_measured_fraction_theta_full 0.995
_diffrn_measured_fraction_theta_max 0.995
_diffrn_measurement_device_type 'APEXII, Bruker-AXS'
_diffrn_measurement_method 'CCD rotation images, thin slices'
_diffrn_radiation_monochromator graphite
_diffrn_radiation_probe x-ray
_diffrn_radiation_type MoK\a
_diffrn_radiation_wavelength 0.71073
_diffrn_reflns_av_R_equivalents 0.0286
_diffrn_reflns_av_unetI/netI 0.046
_diffrn_reflns_limit_h_max 6
_diffrn_reflns_limit_h_min -7
_diffrn_reflns_limit_k_max 13
_diffrn_reflns_limit_k_min -14
_diffrn_reflns_limit_l_max 16
_diffrn_reflns_limit_l_min -18
_diffrn_reflns_number 7689
_diffrn_reflns_theta_full 27.46
_diffrn_reflns_theta_max 27.46
_diffrn_reflns_theta_min 3.38
_exptl_absorpt_coefficient_mu 0.087
_exptl_absorpt_correction_T_max 0.962
_exptl_absorpt_correction_T_min 0.851
_exptl_absorpt_correction_type multi-scan
_exptl_absorpt_process_details
;
  [Sheldrick, G.M. (2002). SADABS Bruker AXS Inc., Madison, Wisconsin, USA]
;
_exptl_crystal_colour colourless
_exptl_crystal_density_diffrn 1.2
_exptl_crystal_density_method 'not measured'
_exptl_crystal_description prism
_exptl_crystal_F_000 360
_exptl_crystal_size_max 0.6
_exptl_crystal_size_mid 0.59
_exptl_crystal_size_min 0.45
_refine_diff_density_max 0.207
_refine_diff_density_min -0.181
_refine_diff_density_rms 0.036
_refine_ls_abs_structure_details 'Flack H D (1983), Acta Cryst. A39, 876-881'
_refine_ls_abs_structure_Flack 1.4(9)
_refine_ls_extinction_method none
_refine_ls_goodness_of_fit_ref 1.03
_refine_ls_hydrogen_treatment constr
_refine_ls_matrix_type full
_refine_ls_number_parameters 213
_refine_ls_number_reflns 3900
_refine_ls_number_restraints 1
_refine_ls_restrained_S_all 1.029
_refine_ls_R_factor_all 0.0478
_refine_ls_R_factor_gt 0.0414
_refine_ls_shift/su_max 0
_refine_ls_shift/su_mean 0
_refine_ls_structure_factor_coef Fsqd
_refine_ls_weighting_details 'calc w=1/[\s^2^(Fo^2^)+(0.0441P)^2^+0.0876P] where P=(Fo^2^+2Fc^2^)/3'
_refine_ls_weighting_scheme calc
_refine_ls_wR_factor_gt 0.0886
_refine_ls_wR_factor_ref 0.0923
_reflns_number_gt 3451
_reflns_number_total 3900
_reflns_threshold_expression >2sigma(I)
_cod_data_source_file jo500104c_si_006.cif
_cod_data_source_block HV270
_cod_depositor_comments
;Adding full bibliography for
 ./tmp-cod-update-bibliographies-12971/cifs/4029270.cif.
;
_cod_original_sg_symbol_H-M 'P 21'
_cod_database_code 4029270

loop_
_symmetry_equiv_pos_as_xyz
'x, y, z'
'-x, y+1/2, -z'

loop_
_atom_site_label
_atom_site_type_symbol
_atom_site_fract_x
_atom_site_fract_y
_atom_site_fract_z
_atom_site_U_iso_or_equiv
_atom_site_adp_type
_atom_site_occupancy
_atom_site_symmetry_multiplicity
_atom_site_calc_flag
_atom_site_refinement_flags
O1 O 0.6548(3) 0.26226(13) 0.23766(12) 0.0454(4) Uani 1 1 d .
H1 H 0.699 0.1976 0.2127 0.068 Uiso 1 1 calc R
C2 C 0.8484(3) 0.33731(17) 0.26025(14) 0.0328(4) Uani 1 1 d .
H2A H 0.9653 0.3273 0.2132 0.039 Uiso 1 1 calc R
H2B H 0.9204 0.313 0.3213 0.039 Uiso 1 1 calc R
C3 C 0.7723(3) 0.46908(16) 0.26349(15) 0.0346(5) Uani 1 1 d .
H3A H 0.6888 0.49 0.2039 0.042 Uiso 1 1 calc R
H3B H 0.6622 0.4786 0.3132 0.042 Uiso 1 1 calc R
C4 C 0.9697(3) 0.55774(15) 0.28072(13) 0.0271(4) Uani 1 1 d .
H4A H 1.0824 0.5469 0.2322 0.033 Uiso 1 1 calc R
H4B H 1.0502 0.5389 0.3413 0.033 Uiso 1 1 calc R
C5 C 0.8889(3) 0.69091(15) 0.28068(12) 0.0212(4) Uani 1 1 d .
H5A H 0.7527 0.6999 0.2366 0.025 Uiso 1 1 calc R
H5B H 0.8395 0.7121 0.3432 0.025 Uiso 1 1 calc R
C6 C 1.0774(3) 0.78014(15) 0.25391(12) 0.0195(3) Uani 1 1 d .
H6 H 1.1312 0.753 0.1926 0.023 Uiso 1 1 calc R
C7 C 1.2904(3) 0.78326(16) 0.32157(12) 0.0237(4) Uani 1 1 d .
H7A H 1.4134 0.832 0.2938 0.028 Uiso 1 1 calc R
H7B H 1.3497 0.6989 0.3305 0.028 Uiso 1 1 calc R
C8 C 1.2420(3) 0.83773(18) 0.41669(12) 0.0247(4) Uani 1 1 d .
O9 O 1.1619(2) 0.74726(12) 0.47827(8) 0.0305(3) Uani 1 1 d .
C10 C 1.3668(4) 0.6921(2) 0.52060(14) 0.0370(5) Uani 1 1 d .
H10A H 1.4245 0.6258 0.4814 0.044 Uiso 1 1 calc R
H10B H 1.337 0.6587 0.5825 0.044 Uiso 1 1 calc R
C11 C 1.5366(3) 0.7965(2) 0.52813(13) 0.0334(5) Uani 1 1 d .
H11A H 1.5382 0.834 0.5905 0.04 Uiso 1 1 calc R
H11B H 1.6951 0.768 0.5165 0.04 Uiso 1 1 calc R
O12 O 1.4570(2) 0.88176(12) 0.45899(9) 0.0348(3) Uani 1 1 d .
C13 C 1.0604(3) 0.93839(17) 0.40863(12) 0.0253(4) Uani 1 1 d .
H13A H 1.1003 1.0016 0.4559 0.03 Uiso 1 1 calc R
H13B H 0.9084 0.9034 0.4229 0.03 Uiso 1 1 calc R
C14 C 1.0362(3) 0.99972(15) 0.31366(11) 0.0220(4) Uani 1 1 d .
H14 H 0.8975 1.0544 0.3139 0.026 Uiso 1 1 calc R
C15 C 1.2416(3) 1.07919(17) 0.29075(13) 0.0298(4) Uani 1 1 d .
H15A H 1.2205 1.1084 0.2267 0.045 Uiso 1 1 calc R
H15B H 1.3846 1.0311 0.2978 0.045 Uiso 1 1 calc R
H15C H 1.252 1.1493 0.333 0.045 Uiso 1 1 calc R
N16 N 0.9868(2) 0.90607(12) 0.24164(9) 0.0198(3) Uani 1 1 d .
C17 C 0.8613(3) 0.94051(15) 0.16395(11) 0.0213(4) Uani 1 1 d .
O18 O 0.7765(2) 1.04180(11) 0.15187(8) 0.0292(3) Uani 1 1 d .
O19 O 0.8459(2) 0.84867(12) 0.10189(8) 0.0264(3) Uani 1 1 d .
C20 C 0.6955(3) 0.85797(19) 0.01614(11) 0.0269(4) Uani 1 1 d .
C21 C 0.7399(4) 0.7353(2) -0.02970(14) 0.0407(5) Uani 1 1 d .
H21A H 0.7029 0.669 0.0126 0.061 Uiso 1 1 calc R
H21B H 0.9033 0.7298 -0.0442 0.061 Uiso 1 1 calc R
H21C H 0.6419 0.7283 -0.087 0.061 Uiso 1 1 calc R
C22 C 0.4453(3) 0.8701(2) 0.04094(14) 0.0399(5) Uani 1 1 d .
H22A H 0.4245 0.9475 0.0736 0.06 Uiso 1 1 calc R
H22B H 0.4051 0.802 0.0811 0.06 Uiso 1 1 calc R
H22C H 0.3443 0.8686 -0.0158 0.06 Uiso 1 1 calc R
C23 C 0.7716(3) 0.9624(2) -0.04396(13) 0.0362(5) Uani 1 1 d .
H23A H 0.9387 0.9564 -0.0517 0.054 Uiso 1 1 calc R
H23B H 0.737 1.0403 -0.0143 0.054 Uiso 1 1 calc R
H23C H 0.6883 0.9579 -0.1048 0.054 Uiso 1 1 calc R

loop_
_atom_site_aniso_label
_atom_site_aniso_U_11
_atom_site_aniso_U_22
_atom_site_aniso_U_33
_atom_site_aniso_U_23
_atom_site_aniso_U_13
_atom_site_aniso_U_12
O1 0.0453(9) 0.0250(8) 0.0653(10) -0.0121(7) -0.0029(7) -0.0050(7)
C2 0.0383(10) 0.0191(9) 0.0407(10) -0.0024(8) 0.0002(8) -0.0017(9)
C3 0.0329(10) 0.0201(9) 0.0500(12) -0.0017(9) -0.0058(9) -0.0017(9)
C4 0.0286(9) 0.0188(9) 0.0339(9) 0.0007(7) 0.0021(7) 0.0022(8)
C5 0.0199(8) 0.0183(8) 0.0253(8) -0.0008(7) 0.0004(7) 0.0028(7)
C6 0.0200(8) 0.0156(8) 0.0231(8) -0.0014(6) 0.0023(6) 0.0027(7)
C7 0.0187(8) 0.0236(9) 0.0287(9) 0.0042(7) 0.0008(7) 0.0016(7)
C8 0.0226(8) 0.0264(9) 0.0243(8) 0.0048(7) -0.0040(7) -0.0041(8)
O9 0.0288(7) 0.0328(7) 0.0293(6) 0.0131(6) -0.0031(5) -0.0035(6)
C10 0.0362(11) 0.0402(12) 0.0337(10) 0.0159(9) -0.0057(8) 0.0033(10)
C11 0.0280(9) 0.0445(11) 0.0271(10) 0.0131(8) -0.0048(7) 0.0011(9)
O12 0.0315(7) 0.0323(8) 0.0384(7) 0.0139(6) -0.0178(6) -0.0079(6)
C13 0.0274(9) 0.0274(9) 0.0208(8) -0.0008(7) -0.0012(7) -0.0003(8)
C14 0.0254(9) 0.0190(8) 0.0210(8) -0.0027(7) -0.0037(7) 0.0010(7)
C15 0.0357(10) 0.0220(9) 0.0309(9) 0.0019(8) -0.0069(8) -0.0052(9)
N16 0.0233(7) 0.0165(7) 0.0191(6) -0.0019(6) -0.0028(6) 0.0007(6)
C17 0.0225(8) 0.0197(8) 0.0217(8) -0.0005(7) -0.0011(6) -0.0020(7)
O18 0.0385(7) 0.0206(6) 0.0271(6) -0.0006(5) -0.0097(5) 0.0054(6)
O19 0.0329(6) 0.0235(6) 0.0219(6) -0.0035(5) -0.0076(5) 0.0027(6)
C20 0.0257(9) 0.0348(10) 0.0196(8) -0.0035(8) -0.0055(7) -0.0009(9)
C21 0.0475(12) 0.0436(12) 0.0299(10) -0.0156(9) -0.0082(9) 0.0008(11)
C22 0.0302(10) 0.0509(14) 0.0385(10) -0.0058(10) 0.0013(8) -0.0065(10)
C23 0.0345(10) 0.0468(13) 0.0267(9) 0.0053(9) -0.0037(8) -0.0005(10)

loop_
_atom_type_symbol
_atom_type_description
_atom_type_scat_dispersion_real
_atom_type_scat_dispersion_imag
_atom_type_scat_source
C C 0.0033 0.0016 'International Tables Vol C Tables 4.2.6.8 and 6.1.1.4'
H H 0 0 'International Tables Vol C Tables 4.2.6.8 and 6.1.1.4'
N N 0.0061 0.0033 'International Tables Vol C Tables 4.2.6.8 and 6.1.1.4'
O O 0.0106 0.006 'International Tables Vol C Tables 4.2.6.8 and 6.1.1.4'

loop_
_geom_angle_atom_site_label_1
_geom_angle_atom_site_label_2
_geom_angle_atom_site_label_3
_geom_angle
C2 O1 H1 109.5
O1 C2 C3 109.53(16)
O1 C2 H2A 109.8
C3 C2 H2A 109.8
O1 C2 H2B 109.8
C3 C2 H2B 109.8
H2A C2 H2B 108.2
C4 C3 C2 113.63(15)
C4 C3 H3A 108.8
C2 C3 H3A 108.8
C4 C3 H3B 108.8
C2 C3 H3B 108.8
H3A C3 H3B 107.7
C3 C4 C5 112.64(15)
C3 C4 H4A 109.1
C5 C4 H4A 109.1
C3 C4 H4B 109.1
C5 C4 H4B 109.1
H4A C4 H4B 107.8
C6 C5 C4 112.77(14)
C6 C5 H5A 109
C4 C5 H5A 109
C6 C5 H5B 109
C4 C5 H5B 109
H5A C5 H5B 107.8
N16 C6 C5 111.88(13)
N16 C6 C7 108.81(13)
C5 C6 C7 114.34(14)
N16 C6 H6 107.2
C5 C6 H6 107.2
C7 C6 H6 107.2
C6 C7 C8 113.60(14)
C6 C7 H7A 108.8
C8 C7 H7A 108.8
C6 C7 H7B 108.8
C8 C7 H7B 108.8
H7A C7 H7B 107.7
O9 C8 O12 105.68(13)
O9 C8 C13 107.74(14)
O12 C8 C13 111.48(15)
O9 C8 C7 111.70(15)
O12 C8 C7 108.33(14)
C13 C8 C7 111.77(13)
C8 O9 C10 105.62(13)
O9 C10 C11 103.36(15)
O9 C10 H10A 111.1
C11 C10 H10A 111.1
O9 C10 H10B 111.1
C11 C10 H10B 111.1
H10A C10 H10B 109.1
O12 C11 C10 105.20(14)
O12 C11 H11A 110.7
C10 C11 H11A 110.7
O12 C11 H11B 110.7
C10 C11 H11B 110.7
H11A C11 H11B 108.8
C11 O12 C8 108.47(13)
C8 C13 C14 114.57(14)
C8 C13 H13A 108.6
C14 C13 H13A 108.6
C8 C13 H13B 108.6
C14 C13 H13B 108.6
H13A C13 H13B 107.6
N16 C14 C15 111.47(14)
N16 C14 C13 109.43(14)
C15 C14 C13 114.36(14)
N16 C14 H14 107.1
C15 C14 H14 107.1
C13 C14 H14 107.1
C14 C15 H15A 109.5
C14 C15 H15B 109.5
H15A C15 H15B 109.5
C14 C15 H15C 109.5
H15A C15 H15C 109.5
H15B C15 H15C 109.5
C17 N16 C14 117.65(13)
C17 N16 C6 121.81(13)
C14 N16 C6 120.52(12)
O18 C17 O19 124.84(15)
O18 C17 N16 124.27(15)
O19 C17 N16 110.88(14)
C17 O19 C20 121.42(13)
O19 C20 C22 109.46(14)
O19 C20 C23 110.90(14)
C22 C20 C23 112.35(17)
O19 C20 C21 101.45(15)
C22 C20 C21 111.42(17)
C23 C20 C21 110.75(16)
C20 C21 H21A 109.5
C20 C21 H21B 109.5
H21A C21 H21B 109.5
C20 C21 H21C 109.5
H21A C21 H21C 109.5
H21B C21 H21C 109.5
C20 C22 H22A 109.5
C20 C22 H22B 109.5
H22A C22 H22B 109.5
C20 C22 H22C 109.5
H22A C22 H22C 109.5
H22B C22 H22C 109.5
C20 C23 H23A 109.5
C20 C23 H23B 109.5
H23A C23 H23B 109.5
C20 C23 H23C 109.5
H23A C23 H23C 109.5
H23B C23 H23C 109.5

loop_
_geom_bond_atom_site_label_1
_geom_bond_atom_site_label_2
_geom_bond_distance
O1 C2 1.411(2)
O1 H1 0.84
C2 C3 1.509(3)
C2 H2A 0.99
C2 H2B 0.99
C3 C4 1.507(3)
C3 H3A 0.99
C3 H3B 0.99
C4 C5 1.530(2)
C4 H4A 0.99
C4 H4B 0.99
C5 C6 1.528(2)
C5 H5A 0.99
C5 H5B 0.99
C6 N16 1.481(2)
C6 C7 1.529(2)
C6 H6 1
C7 C8 1.537(2)
C7 H7A 0.99
C7 H7B 0.99
C8 O9 1.425(2)
C8 O12 1.437(2)
C8 C13 1.521(3)
O9 C10 1.435(2)
C10 C11 1.505(3)
C10 H10A 0.99
C10 H10B 0.99
C11 O12 1.424(2)
C11 H11A 0.99
C11 H11B 0.99
C13 C14 1.527(2)
C13 H13A 0.99
C13 H13B 0.99
C14 N16 1.477(2)
C14 C15 1.522(3)
C14 H14 1
C15 H15A 0.98
C15 H15B 0.98
C15 H15C 0.98
N16 C17 1.356(2)
C17 O18 1.220(2)
C17 O19 1.346(2)
O19 C20 1.4769(19)
C20 C22 1.514(3)
C20 C23 1.514(3)
C20 C21 1.524(3)
C21 H21A 0.98
C21 H21B 0.98
C21 H21C 0.98
C22 H22A 0.98
C22 H22B 0.98
C22 H22C 0.98
C23 H23A 0.98
C23 H23B 0.98
C23 H23C 0.98

loop_
_geom_torsion_atom_site_label_1
_geom_torsion_atom_site_label_2
_geom_torsion_atom_site_label_3
_geom_torsion_atom_site_label_4
_geom_torsion
O1 C2 C3 C4 -176.04(16)
C2 C3 C4 C5 178.20(17)
C3 C4 C5 C6 -153.81(16)
C4 C5 C6 N16 172.11(14)
C4 C5 C6 C7 -63.62(19)
N16 C6 C7 C8 57.72(18)
C5 C6 C7 C8 -68.16(19)
C6 C7 C8 O9 87.17(17)
C6 C7 C8 O12 -156.84(14)
C6 C7 C8 C13 -33.6(2)
O12 C8 O9 C10 -31.97(18)
C13 C8 O9 C10 -151.25(15)
C7 C8 O9 C10 85.64(16)
C8 O9 C10 C11 34.01(19)
O9 C10 C11 O12 -23.4(2)
C10 C11 O12 C8 4.4(2)
O9 C8 O12 C11 16.66(19)
C13 C8 O12 C11 133.44(15)
C7 C8 O12 C11 -103.18(16)
O9 C8 C13 C14 -146.55(14)
O12 C8 C13 C14 97.93(17)
C7 C8 C13 C14 -23.5(2)
C8 C13 C14 N16 55.89(19)
C8 C13 C14 C15 -69.97(19)
C15 C14 N16 C17 -81.60(18)
C13 C14 N16 C17 150.90(15)
C15 C14 N16 C6 96.95(17)
C13 C14 N16 C6 -30.5(2)
C5 C6 N16 C17 -77.85(19)
C7 C6 N16 C17 154.84(15)
C5 C6 N16 C14 103.65(16)
C7 C6 N16 C14 -23.6(2)
C14 N16 C17 O18 -4.0(2)
C6 N16 C17 O18 177.47(16)
C14 N16 C17 O19 175.14(13)
C6 N16 C17 O19 -3.4(2)
O18 C17 O19 C20 -8.2(3)
N16 C17 O19 C20 172.72(14)
C17 O19 C20 C22 -62.8(2)
C17 O19 C20 C23 61.7(2)
C17 O19 C20 C21 179.36(15)
